data_4113566
loop_
_publ_author_name
'Terence L. Schull'
'James G. Kushmerick'
'Charles H. Patterson'
'Clifford George'
'Martin H. Moore'
'Steven K. Pollack'
'Ranganathan Shashidhar'

_publ_section_title
;
 Ligand Effects on Charge Transport in Platinum(II) Acetylides
;
_journal_name_full 'Journal of the American Chemical Society'
_journal_page_first 3202
_journal_page_last 3203
_journal_paper_doi 10.1021/ja029564o
_journal_volume 125
_journal_year 2003
_chemical_formula_sum 'C44 H68 O2 P2 Pt S2'
_chemical_formula_weight 950.13
_chemical_name_systematic
; 
 ? 
;
_space_group_IT_number 4
_symmetry_cell_setting monoclinic
_symmetry_space_group_name_Hall 'P 2yb'
_symmetry_space_group_name_H-M 'P 1 21 1'
_atom_sites_solution_hydrogens geom
_atom_sites_solution_primary direct
_atom_sites_solution_secondary difmap
_audit_creation_method SHELXL-97
_cell_angle_alpha 90.00
_cell_angle_beta 95.800(1)
_cell_angle_gamma 90.00
_cell_formula_units_Z 2
_cell_length_a 11.535(1)
_cell_length_b 11.367(1)
_cell_length_c 17.759(1)
_cell_measurement_reflns_used 9557
_cell_measurement_temperature 293(2)
_cell_measurement_theta_max 28.82
_cell_measurement_theta_min 2.57
_cell_volume 2316.6(3)
_computing_cell_refinement 'Bruker SMART'
_computing_data_collection 'Bruker SMART'
_computing_data_reduction 'Bruker SAINT'
_computing_molecular_graphics 'Bruker SHELXTL'
_computing_publication_material 'Bruker SHELXTL'
_computing_structure_refinement 'SHELXL-97 (Sheldrick, 1997)'
_computing_structure_solution 'SHELXS-97 (Sheldrick, 1990)'
_diffrn_ambient_temperature 293(2)
_diffrn_measured_fraction_theta_full 0.916
_diffrn_measured_fraction_theta_max 0.916
_diffrn_measurement_device_type 'CCD area detector'
_diffrn_measurement_method 'phi and omega scans'
_diffrn_radiation_monochromator graphite
_diffrn_radiation_source 'fine-focus sealed tube'
_diffrn_radiation_type MoK\a
_diffrn_radiation_wavelength 0.71073
_diffrn_reflns_av_R_equivalents 0.0290
_diffrn_reflns_av_sigmaI/netI 0.0507
_diffrn_reflns_limit_h_max 15
_diffrn_reflns_limit_h_min -15
_diffrn_reflns_limit_k_max 15
_diffrn_reflns_limit_k_min -15
_diffrn_reflns_limit_l_max 20
_diffrn_reflns_limit_l_min -23
_diffrn_reflns_number 17513
_diffrn_reflns_theta_full 29.02
_diffrn_reflns_theta_max 29.02
_diffrn_reflns_theta_min 2.02
_exptl_absorpt_coefficient_mu 3.220
_exptl_absorpt_correction_T_max 0.938
_exptl_absorpt_correction_T_min 0.508
_exptl_absorpt_correction_type integration
_exptl_crystal_colour yellow
_exptl_crystal_density_diffrn 1.362
_exptl_crystal_description plate
_exptl_crystal_F_000 976
_exptl_crystal_size_max 0.21
_exptl_crystal_size_mid 0.18
_exptl_crystal_size_min 0.02
_refine_diff_density_max 1.088
_refine_diff_density_min -0.733
_refine_diff_density_rms 0.074
_refine_ls_abs_structure_details 'Flack H D (1983), Acta Cryst. A39, 876-881'
_refine_ls_abs_structure_Flack 0.00
_refine_ls_extinction_method none
_refine_ls_goodness_of_fit_ref 0.925
_refine_ls_hydrogen_treatment mixed
_refine_ls_matrix_type full
_refine_ls_number_parameters 437
_refine_ls_number_reflns 10988
_refine_ls_number_restraints 3
_refine_ls_restrained_S_all 0.925
_refine_ls_R_factor_all 0.0681
_refine_ls_R_factor_gt 0.0329
_refine_ls_shift/su_max 0.822
_refine_ls_shift/su_mean 0.112
_refine_ls_structure_factor_coef Fsqd
_refine_ls_weighting_details 'calc w=1/[\s^2^(Fo^2^)+(0.0390P)^2^+0.0000P] where P=(Fo^2^+2Fc^2^)/3'
_refine_ls_weighting_scheme calc
_refine_ls_wR_factor_gt 0.0686
_refine_ls_wR_factor_ref 0.0787
_reflns_number_gt 7075
_reflns_number_total 10988
_reflns_threshold_expression >2sigma(I)
_cod_data_source_file ja029564osi20030122_025920_2.cif
_cod_data_source_block PtPBu3
_cod_original_cell_volume 2316.8(2)
_cod_database_code 4113566

loop_
_symmetry_equiv_pos_as_xyz
'x, y, z'
'-x, y+1/2, -z'

loop_
_atom_site_label
_atom_site_type_symbol
_atom_site_fract_x
_atom_site_fract_y
_atom_site_fract_z
_atom_site_U_iso_or_equiv
_atom_site_adp_type
_atom_site_occupancy
_atom_site_symmetry_multiplicity
_atom_site_calc_flag
_atom_site_refinement_flags
Pt1 Pt 0.50005(6) 0.7505(2) 0.25003(4) 0.04324(5) Uani 1 1 d .
P1 P 0.3538(3) 0.7123(2) 0.32540(19) 0.0385(8) Uani 1 1 d .
P1' P 0.6455(3) 0.7937(3) 0.1738(2) 0.0568(12) Uani 1 1 d .
C1 C 0.3845(8) 0.7026(8) 0.1613(5) 0.044(3) Uani 1 1 d .
C2 C 0.3219(12) 0.6690(13) 0.1132(7) 0.052(3) Uani 1 1 d .
C3 C 0.3883(12) 0.7206(15) 0.4311(7) 0.063(5) Uani 1 1 d .
H3A H 0.4209 0.7979 0.4430 0.076 Uiso 1 1 calc R
H3B H 0.3152 0.7160 0.4535 0.076 Uiso 1 1 calc R
C4 C 0.4667(13) 0.6343(13) 0.4687(8) 0.065(4) Uani 1 1 d .
H4A H 0.5349 0.6259 0.4414 0.078 Uiso 1 1 calc R
H4B H 0.4280 0.5586 0.4688 0.078 Uiso 1 1 calc R
C5 C 0.5041(13) 0.6724(13) 0.5501(7) 0.066(3) Uani 1 1 d .
H5A H 0.4355 0.6885 0.5757 0.079 Uiso 1 1 calc R
H5B H 0.5494 0.7443 0.5497 0.079 Uiso 1 1 calc R
C6 C 0.5803(10) 0.5725(12) 0.5951(7) 0.080(4) Uani 1 1 d .
H6A H 0.6022 0.5983 0.6460 0.120 Uiso 1 1 calc R
H6B H 0.6492 0.5578 0.5704 0.120 Uiso 1 1 calc R
H6C H 0.5354 0.5015 0.5959 0.120 Uiso 1 1 calc R
C7 C 0.2349(8) 0.8123(10) 0.3047(6) 0.044(3) Uani 1 1 d .
H7A H 0.2650 0.8915 0.3122 0.053 Uiso 1 1 calc R
H7B H 0.2078 0.8044 0.2514 0.053 Uiso 1 1 calc R
C8 C 0.1295(9) 0.8001(10) 0.3496(6) 0.056(4) Uani 1 1 d .
H8A H 0.1541 0.8100 0.4030 0.068 Uiso 1 1 calc R
H8B H 0.0971 0.7217 0.3423 0.068 Uiso 1 1 calc R
C9 C 0.0346(13) 0.8918(13) 0.3248(9) 0.076(5) Uani 1 1 d .
H9A H 0.0221 0.8915 0.2699 0.092 Uiso 1 1 calc R
H9B H -0.0376 0.8669 0.3435 0.092 Uiso 1 1 calc R
C10 C 0.0588(15) 1.0129(14) 0.3499(7) 0.087(5) Uani 1 1 d .
H10D H -0.0062 1.0622 0.3329 0.130 Uiso 1 1 calc R
H10E H 0.1273 1.0409 0.3291 0.130 Uiso 1 1 calc R
H10F H 0.0713 1.0149 0.4041 0.130 Uiso 1 1 calc R
C11 C 0.2828(14) 0.5678(13) 0.3123(9) 0.060(4) Uani 1 1 d .
H11A H 0.2480 0.5479 0.3581 0.072 Uiso 1 1 calc R
H11B H 0.2203 0.5738 0.2717 0.072 Uiso 1 1 calc R
C12 C 0.3667(14) 0.4639(13) 0.2933(9) 0.076(5) Uani 1 1 d .
H12A H 0.3939 0.4794 0.2443 0.091 Uiso 1 1 calc R
H12B H 0.4343 0.4644 0.3305 0.091 Uiso 1 1 calc R
C13 C 0.3160(12) 0.3486(11) 0.2917(9) 0.116(5) Uani 1 1 d .
H13A H 0.3670 0.2982 0.2657 0.140 Uiso 1 1 calc R
H13C H 0.3214 0.3217 0.3438 0.140 Uiso 1 1 calc R
C14 C 0.2055(14) 0.3250(16) 0.2613(15) 0.211(12) Uani 1 1 d .
H14D H 0.1869 0.2446 0.2714 0.316 Uiso 1 1 calc R
H14E H 0.1997 0.3377 0.2076 0.316 Uiso 1 1 calc R
H14F H 0.1520 0.3760 0.2835 0.316 Uiso 1 1 calc R
C1' C 0.6113(9) 0.7936(10) 0.3346(7) 0.063(4) Uani 1 1 d .
C2' C 0.6915(12) 0.8199(14) 0.3887(8) 0.050(3) Uani 1 1 d .
C3' C 0.6096(11) 0.7736(17) 0.0736(6) 0.059(4) Uani 1 1 d .
H3'A H 0.6811 0.7730 0.0491 0.071 Uiso 1 1 calc R
H3'B H 0.5725 0.6976 0.0650 0.071 Uiso 1 1 calc R
C4' C 0.5262(13) 0.8721(13) 0.0358(7) 0.065(4) Uani 1 1 d .
H4'A H 0.4583 0.8793 0.0635 0.078 Uiso 1 1 calc R
H4'B H 0.5666 0.9470 0.0384 0.078 Uiso 1 1 calc R
C5' C 0.4874(17) 0.8421(17) -0.0470(10) 0.103(6) Uani 1 1 d .
H5'A H 0.5561 0.8207 -0.0712 0.123 Uiso 1 1 calc R
H5'B H 0.4380 0.7730 -0.0478 0.123 Uiso 1 1 calc R
C7' C 0.7660(11) 0.6824(11) 0.1929(7) 0.062(4) Uani 1 1 d .
H7'A H 0.7888 0.6812 0.2470 0.074 Uiso 1 1 calc R
H7'B H 0.7344 0.6054 0.1790 0.074 Uiso 1 1 calc R
C6' C 0.4318(19) 0.9231(19) -0.0881(11) 0.185(11) Uani 1 1 d .
H6'A H 0.4150 0.8950 -0.1390 0.278 Uiso 1 1 calc R
H6'B H 0.4791 0.9925 -0.0881 0.278 Uiso 1 1 calc R
H6'C H 0.3602 0.9415 -0.0674 0.278 Uiso 1 1 calc R
C8' C 0.8759(9) 0.7002(11) 0.1528(7) 0.067(5) Uani 1 1 d .
H8'A H 0.8543 0.6997 0.0986 0.081 Uiso 1 1 calc R
H8'B H 0.9081 0.7771 0.1662 0.081 Uiso 1 1 calc R
C9' C 0.9665(9) 0.6113(13) 0.1710(8) 0.064(4) Uani 1 1 d .
H9'A H 0.9918 0.6150 0.2247 0.077 Uiso 1 1 calc R
H9'B H 1.0331 0.6297 0.1439 0.077 Uiso 1 1 calc R
C10' C 0.9253(15) 0.4846(12) 0.1507(9) 0.103(6) Uani 1 1 d .
H10A H 0.9869 0.4302 0.1660 0.155 Uiso 1 1 calc R
H10B H 0.9053 0.4788 0.0970 0.155 Uiso 1 1 calc R
H10C H 0.8584 0.4663 0.1765 0.155 Uiso 1 1 calc R
C11' C 0.7144(12) 0.9343(14) 0.1967(8) 0.055(4) Uani 1 1 d .
H11C H 0.7591 0.9286 0.2458 0.066 Uiso 1 1 calc R
H11D H 0.7683 0.9518 0.1597 0.066 Uiso 1 1 calc R
C12' C 0.6312(12) 1.0315(14) 0.1983(8) 0.073(5) Uani 1 1 d .
H12C H 0.5608 1.0039 0.2182 0.087 Uiso 1 1 calc R
H12D H 0.6104 1.0602 0.1472 0.087 Uiso 1 1 calc R
C13' C 0.6888(12) 1.1383(10) 0.2513(6) 0.090(4) Uani 1 1 d .
H13B H 0.6306 1.1992 0.2546 0.108 Uiso 1 1 calc R
H13D H 0.7095 1.1082 0.3020 0.108 Uiso 1 1 calc R
C14' C 0.7878(16) 1.1889(13) 0.2252(11) 0.149(8) Uani 1 1 d .
H14A H 0.8164 1.2506 0.2590 0.224 Uiso 1 1 calc R
H14B H 0.7679 1.2208 0.1755 0.224 Uiso 1 1 calc R
H14C H 0.8470 1.1299 0.2231 0.224 Uiso 1 1 calc R
S1B S -0.0636(4) 0.5206(4) -0.1247(2) 0.0847(15) Uani 1 1 d .
C1A C 0.7751(7) 0.8679(7) 0.4485(5) 0.055(4) Uani 1 1 d G
C2A C 0.8419(8) 0.7835(6) 0.4895(5) 0.059(3) Uani 1 1 d G
H2AA H 0.8264 0.7040 0.4813 0.071 Uiso 1 1 calc R
C3A C 0.9318(7) 0.8180(7) 0.5430(5) 0.062(4) Uani 1 1 d G
H3AA H 0.9765 0.7615 0.5705 0.075 Uiso 1 1 calc R
C4A C 0.9549(6) 0.9368(8) 0.5554(4) 0.051(4) Uani 1 1 d G
C5A C 0.8881(8) 1.0211(6) 0.5143(5) 0.050(3) Uani 1 1 d G
H5AA H 0.9036 1.1007 0.5226 0.060 Uiso 1 1 calc R
C6A C 0.7982(7) 0.9867(6) 0.4608(5) 0.048(3) Uani 1 1 d G
H6AA H 0.7535 1.0431 0.4334 0.057 Uiso 1 1 calc R
S1A S 1.0645(4) 0.9872(3) 0.6216(2) 0.0736(12) Uani 1 1 d .
C7A C 1.1873(13) 0.9133(15) 0.5967(7) 0.071(5) Uani 1 1 d D
O1A O 1.1919(9) 0.8313(9) 0.5539(6) 0.093(3) Uani 1 1 d D
C8A C 1.3038(14) 0.957(2) 0.6428(10) 0.111(7) Uani 1 1 d .
H8AA H 1.3692 0.9181 0.6246 0.167 Uiso 1 1 calc R
H8AB H 1.3015 0.9399 0.6955 0.167 Uiso 1 1 calc R
H8AC H 1.3114 1.0407 0.6363 0.167 Uiso 1 1 calc R
C1B C 0.2268(7) 0.6425(8) 0.0542(4) 0.043(3) Uani 1 1 d G
C2B C 0.1647(9) 0.7247(6) 0.0083(5) 0.070(4) Uani 1 1 d G
H2BA H 0.1824 0.8043 0.0137 0.084 Uiso 1 1 calc R
C3B C 0.0763(8) 0.6880(9) -0.0455(5) 0.068(4) Uani 1 1 d G
H3BA H 0.0348 0.7430 -0.0762 0.082 Uiso 1 1 calc R
C4B C 0.0500(7) 0.5690(10) -0.0535(4) 0.060(4) Uani 1 1 d G
C5B C 0.1121(9) 0.4868(7) -0.0077(5) 0.061(4) Uani 1 1 d G
H5BA H 0.0944 0.4072 -0.0130 0.073 Uiso 1 1 calc R
C6B C 0.2005(8) 0.5235(7) 0.0462(5) 0.061(4) Uani 1 1 d G
H6BA H 0.2420 0.4685 0.0769 0.073 Uiso 1 1 calc R
C7B C -0.1949(13) 0.5800(14) -0.0994(8) 0.074(5) Uani 1 1 d D
C8B C -0.2947(11) 0.5523(16) -0.1483(8) 0.070(4) Uani 1 1 d .
H8BA H -0.3607 0.5936 -0.1325 0.105 Uiso 1 1 calc R
H8BB H -0.3087 0.4691 -0.1468 0.105 Uiso 1 1 calc R
H8BC H -0.2829 0.5752 -0.1990 0.105 Uiso 1 1 calc R
O1B O -0.1879(11) 0.6310(15) -0.0410(7) 0.162(7) Uani 1 1 d D

loop_
_atom_site_aniso_label
_atom_site_aniso_U_11
_atom_site_aniso_U_22
_atom_site_aniso_U_33
_atom_site_aniso_U_23
_atom_site_aniso_U_13
_atom_site_aniso_U_12
Pt1 0.02897(7) 0.05773(10) 0.04303(7) -0.00757(9) 0.00372(5) -0.00263(10)
P1 0.0272(17) 0.0394(17) 0.0493(18) 0.0031(13) 0.0057(14) 0.0028(12)
P1' 0.044(2) 0.084(3) 0.0426(19) -0.0134(17) 0.0097(17) -0.0099(19)
C1 0.044(5) 0.053(6) 0.030(4) -0.007(3) -0.015(3) 0.025(4)
C2 0.044(6) 0.065(6) 0.047(6) -0.025(5) 0.003(4) -0.004(5)
C3 0.054(8) 0.073(10) 0.063(7) 0.001(7) 0.010(6) 0.008(8)
C4 0.055(7) 0.059(8) 0.086(8) -0.015(6) 0.028(6) -0.007(6)
C5 0.069(8) 0.064(7) 0.061(7) 0.015(5) -0.009(6) 0.004(6)
C6 0.079(7) 0.082(8) 0.075(7) 0.009(6) -0.016(5) 0.029(6)
C7 0.025(5) 0.059(7) 0.051(7) 0.004(5) 0.009(4) -0.020(4)
C8 0.061(7) 0.054(7) 0.057(7) 0.010(5) 0.017(5) 0.036(5)
C9 0.085(10) 0.075(10) 0.071(9) 0.013(7) 0.019(7) 0.041(8)
C10 0.091(9) 0.108(12) 0.066(6) 0.013(7) 0.029(6) 0.025(8)
C11 0.060(9) 0.049(7) 0.072(8) -0.007(6) 0.010(6) -0.001(6)
C12 0.078(10) 0.052(8) 0.103(9) -0.001(7) 0.037(8) 0.009(7)
C13 0.092(9) 0.074(7) 0.175(14) 0.012(9) -0.024(10) 0.007(6)
C14 0.114(13) 0.116(13) 0.38(3) -0.068(16) -0.066(16) -0.063(10)
C1' 0.042(6) 0.067(8) 0.085(8) 0.008(6) 0.034(5) -0.024(5)
C2' 0.027(4) 0.067(7) 0.057(6) 0.011(5) 0.005(4) 0.006(4)
C3' 0.053(7) 0.095(11) 0.031(4) -0.004(6) 0.008(4) -0.005(8)
C4' 0.062(8) 0.084(10) 0.047(5) 0.019(6) -0.012(5) 0.002(7)
C5' 0.116(14) 0.094(11) 0.088(11) -0.003(9) -0.038(10) -0.010(10)
C7' 0.071(8) 0.058(7) 0.056(7) -0.010(5) 0.005(6) 0.035(5)
C6' 0.25(2) 0.162(17) 0.117(13) 0.055(11) -0.097(14) -0.067(16)
C8' 0.042(6) 0.086(11) 0.077(8) -0.011(6) 0.023(6) -0.036(6)
C9' 0.023(5) 0.096(11) 0.075(9) -0.008(7) 0.017(5) -0.007(6)
C10' 0.078(8) 0.055(7) 0.182(14) -0.033(8) 0.037(9) 0.021(6)
C11' 0.031(6) 0.070(9) 0.066(6) 0.006(6) 0.020(5) -0.007(6)
C12' 0.045(7) 0.071(10) 0.098(9) -0.006(7) -0.016(6) 0.004(7)
C13' 0.125(10) 0.057(6) 0.093(7) 0.006(5) 0.029(7) 0.021(6)
C14' 0.157(16) 0.070(8) 0.241(18) -0.010(10) 0.121(15) 0.020(9)
S1B 0.059(3) 0.136(4) 0.0563(19) -0.046(2) -0.0082(18) 0.004(3)
C1A 0.033(7) 0.081(10) 0.052(7) -0.005(7) 0.005(6) -0.003(6)
C2A 0.046(6) 0.050(6) 0.077(7) 0.010(6) -0.019(5) -0.021(6)
C3A 0.055(8) 0.055(9) 0.072(9) 0.003(7) -0.014(7) -0.009(7)
C4A 0.036(7) 0.051(7) 0.065(8) -0.005(6) -0.004(6) 0.004(6)
C5A 0.040(7) 0.064(7) 0.044(5) -0.019(5) -0.001(5) -0.004(6)
C6A 0.038(7) 0.061(7) 0.044(5) -0.008(5) 0.003(5) 0.000(5)
S1A 0.050(2) 0.073(2) 0.093(3) -0.032(2) -0.017(2) 0.0007(19)
C7A 0.043(7) 0.114(12) 0.052(7) -0.010(7) -0.011(6) -0.027(7)
O1A 0.063(5) 0.114(5) 0.098(6) -0.051(5) -0.003(4) 0.018(4)
C8A 0.072(10) 0.117(14) 0.135(14) -0.011(11) -0.035(10) -0.028(9)
C1B 0.042(7) 0.057(7) 0.031(6) -0.010(5) 0.005(5) -0.013(6)
C2B 0.082(9) 0.062(8) 0.065(7) -0.017(7) 0.005(6) -0.002(8)
C3B 0.066(9) 0.075(10) 0.060(8) 0.004(7) -0.008(7) -0.006(8)
C4B 0.045(8) 0.099(11) 0.036(6) -0.024(7) 0.003(5) -0.013(8)
C5B 0.062(10) 0.054(7) 0.068(7) -0.016(6) 0.012(7) -0.001(7)
C6B 0.046(9) 0.074(8) 0.062(7) -0.007(6) 0.003(6) 0.009(7)
C7B 0.054(9) 0.097(11) 0.074(10) -0.010(8) 0.013(7) 0.014(8)
C8B 0.036(6) 0.088(9) 0.087(8) 0.003(7) 0.006(6) -0.012(6)
O1B 0.074(6) 0.312(18) 0.095(7) -0.096(9) -0.012(5) 0.053(9)

loop_
_atom_type_symbol
_atom_type_description
_atom_type_scat_dispersion_real
_atom_type_scat_dispersion_imag
_atom_type_scat_source
C C 0.0033 0.0016 'International Tables Vol C Tables 4.2.6.8 and 6.1.1.4'
H H 0.0000 0.0000 'International Tables Vol C Tables 4.2.6.8 and 6.1.1.4'
O O 0.0106 0.0060 'International Tables Vol C Tables 4.2.6.8 and 6.1.1.4'
P P 0.1023 0.0942 'International Tables Vol C Tables 4.2.6.8 and 6.1.1.4'
S S 0.1246 0.1234 'International Tables Vol C Tables 4.2.6.8 and 6.1.1.4'
Pt Pt -1.7033 8.3905 'International Tables Vol C Tables 4.2.6.8 and 6.1.1.4'

loop_
_geom_angle_atom_site_label_1
_geom_angle_atom_site_label_2
_geom_angle_atom_site_label_3
_geom_angle
C1' Pt1 C1 179.1(6)
C1' Pt1 P1 93.7(3)
C1 Pt1 P1 86.5(3)
C1' Pt1 P1' 86.4(3)
C1 Pt1 P1' 93.5(3)
P1 Pt1 P1' 178.57(19)
C7 P1 C11 102.6(6)
C7 P1 C3 104.7(6)
C11 P1 C3 102.6(7)
C7 P1 Pt1 110.7(3)
C11 P1 Pt1 116.0(5)
C3 P1 Pt1 118.5(5)
C3' P1' C11' 112.7(8)
C3' P1' C7' 100.6(7)
C11' P1' C7' 104.7(7)
C3' P1' Pt1 116.3(5)
C11' P1' Pt1 112.5(5)
C7' P1' Pt1 108.5(4)
C2 C1 Pt1 175.7(11)
C1 C2 C1B 169.7(14)
C4 C3 P1 119.0(11)
C3 C4 C5 110.3(13)
C4 C5 C6 111.1(12)
C8 C7 P1 118.0(7)
C7 C8 C9 111.7(10)
C10 C9 C8 116.1(13)
C12 C11 P1 114.7(10)
C13 C12 C11 115.4(12)
C14 C13 C12 123.5(14)
C2' C1' Pt1 176.1(10)
C1' C2' C1A 171.2(14)
C4' C3' P1' 113.6(11)
C5' C4' C3' 110.9(13)
C6' C5' C4' 117.4(17)
C8' C7' P1' 117.3(9)
C9' C8' C7' 114.3(10)
C8' C9' C10' 113.3(10)
C12' C11' P1' 113.3(10)
C11' C12' C13' 110.0(10)
C14' C13' C12' 114.3(12)
C7B S1B C4B 106.6(6)
C2A C1A C6A 120.0
C2A C1A C2' 114.4(8)
C6A C1A C2' 125.3(8)
C1A C2A C3A 120.0
C4A C3A C2A 120.0
C3A C4A C5A 120.0
C3A C4A S1A 122.9(5)
C5A C4A S1A 117.1(5)
C4A C5A C6A 120.0
C5A C6A C1A 120.0
C4A S1A C7A 103.0(5)
O1A C7A C8A 118.8(15)
O1A C7A S1A 128.3(12)
C8A C7A S1A 112.7(11)
C2B C1B C6B 120.0
C2B C1B C2 125.6(9)
C6B C1B C2 114.4(9)
C1B C2B C3B 120.0
C2B C3B C4B 120.0
C5B C4B C3B 120.0
C5B C4B S1B 119.9(6)
C3B C4B S1B 120.1(6)
C4B C5B C6B 120.0
C5B C6B C1B 120.0
O1B C7B C8B 129.0(14)
O1B C7B S1B 115.4(12)
C8B C7B S1B 115.4(10)

loop_
_geom_bond_atom_site_label_1
_geom_bond_atom_site_label_2
_geom_bond_distance
Pt1 C1' 1.937(12)
Pt1 C1 2.033(8)
Pt1 P1 2.299(3)
Pt1 P1' 2.313(4)
P1 C7 1.790(12)
P1 C11 1.840(15)
P1 C3 1.881(13)
P1' C3' 1.799(11)
P1' C11' 1.813(16)
P1' C7' 1.885(12)
C1 C2 1.128(13)
C2 C1B 1.469(13)
C3 C4 1.45(2)
C4 C5 1.528(17)
C5 C6 1.600(16)
C7 C8 1.526(13)
C8 C9 1.544(15)
C9 C10 1.46(2)
C11 C12 1.58(2)
C12 C13 1.43(2)
C13 C14 1.360(18)
C1' C2' 1.300(16)
C2' C1A 1.464(15)
C3' C4' 1.58(2)
C4' C5' 1.531(19)
C5' C6' 1.30(2)
C7' C8' 1.528(16)
C8' C9' 1.467(17)
C9' C10' 1.547(18)
C11' C12' 1.47(2)
C12' C13' 1.636(18)
C13' C14' 1.399(18)
S1B C7B 1.759(14)
S1B C4B 1.812(7)
C1A C2A 1.3900
C1A C6A 1.3900
C2A C3A 1.3900
C3A C4A 1.3900
C4A C5A 1.3900
C4A S1A 1.735(7)
C5A C6A 1.3900
S1A C7A 1.742(16)
C7A O1A 1.206(10)
C7A C8A 1.58(2)
C1B C2B 1.3900
C1B C6B 1.3900
C2B C3B 1.3900
C3B C4B 1.3900
C4B C5B 1.3900
C5B C6B 1.3900
C7B O1B 1.184(10)
C7B C8B 1.406(19)

loop_
_geom_torsion_atom_site_label_1
_geom_torsion_atom_site_label_2
_geom_torsion_atom_site_label_3
_geom_torsion_atom_site_label_4
_geom_torsion
C1' Pt1 P1 C7 116.0(5)
C1 Pt1 P1 C7 -64.9(5)
P1' Pt1 P1 C7 23(7)
C1' Pt1 P1 C11 -127.6(7)
C1 Pt1 P1 C11 51.5(6)
P1' Pt1 P1 C11 139(7)
C1' Pt1 P1 C3 -4.9(7)
C1 Pt1 P1 C3 174.2(7)
P1' Pt1 P1 C3 -98(7)
C1' Pt1 P1' C3' 179.6(8)
C1 Pt1 P1' C3' 0.5(7)
P1 Pt1 P1' C3' -87(7)
C1' Pt1 P1' C11' -48.2(6)
C1 Pt1 P1' C11' 132.7(6)
P1 Pt1 P1' C11' 45(7)
C1' Pt1 P1' C7' 67.1(6)
C1 Pt1 P1' C7' -112.0(5)
P1 Pt1 P1' C7' 160(7)
C1' Pt1 C1 C2 21(43)
P1 Pt1 C1 C2 -80(14)
P1' Pt1 C1 C2 102(14)
Pt1 C1 C2 C1B 140(10)
C7 P1 C3 C4 168.7(11)
C11 P1 C3 C4 61.9(13)
Pt1 P1 C3 C4 -67.4(14)
P1 C3 C4 C5 167.4(10)
C3 C4 C5 C6 174.3(13)
C11 P1 C7 C8 55.7(10)
C3 P1 C7 C8 -51.2(10)
Pt1 P1 C7 C8 -179.9(7)
P1 C7 C8 C9 -179.6(9)
C7 C8 C9 C10 -74.3(15)
C7 P1 C11 C12 156.0(11)
C3 P1 C11 C12 -95.6(12)
Pt1 P1 C11 C12 35.2(12)
P1 C11 C12 C13 173.0(12)
C11 C12 C13 C14 40(3)
C1 Pt1 C1' C2' 49(40)
P1 Pt1 C1' C2' 149(15)
P1' Pt1 C1' C2' -32(15)
Pt1 C1' C2' C1A 122(14)
C11' P1' C3' C4' -57.9(12)
C7' P1' C3' C4' -168.9(10)
Pt1 P1' C3' C4' 74.1(12)
P1' C3' C4' C5' -173.2(12)
C3' C4' C5' C6' -170.7(19)
C3' P1' C7' C8' 62.1(11)
C11' P1' C7' C8' -55.0(10)
Pt1 P1' C7' C8' -175.3(8)
P1' C7' C8' C9' 179.2(9)
C7' C8' C9' C10' 59.4(16)
C3' P1' C11' C12' 81.5(12)
C7' P1' C11' C12' -170.0(11)
Pt1 P1' C11' C12' -52.4(12)
P1' C11' C12' C13' 156.5(9)
C11' C12' C13' C14' 62.6(17)
C1' C2' C1A C2A 172(8)
C1' C2' C1A C6A -14(9)
C6A C1A C2A C3A 0.0
C2' C1A C2A C3A 174.0(10)
C1A C2A C3A C4A 0.0
C2A C3A C4A C5A 0.0
C2A C3A C4A S1A 179.4(7)
C3A C4A C5A C6A 0.0
S1A C4A C5A C6A -179.4(7)
C4A C5A C6A C1A 0.0
C2A C1A C6A C5A 0.0
C2' C1A C6A C5A -173.3(11)
C3A C4A S1A C7A 53.9(8)
C5A C4A S1A C7A -126.8(7)
C4A S1A C7A O1A -12.6(19)
C4A S1A C7A C8A 172.4(12)
C1 C2 C1B C2B 44(9)
C1 C2 C1B C6B -136(9)
C6B C1B C2B C3B 0.0
C2 C1B C2B C3B -180.0(11)
C1B C2B C3B C4B 0.0
C2B C3B C4B C5B 0.0
C2B C3B C4B S1B -179.0(7)
C7B S1B C4B C5B 116.6(8)
C7B S1B C4B C3B -64.4(8)
C3B C4B C5B C6B 0.0
S1B C4B C5B C6B 179.0(7)
C4B C5B C6B C1B 0.0
C2B C1B C6B C5B 0.0
C2 C1B C6B C5B 180.0(9)
C4B S1B C7B O1B -4.9(19)
C4B S1B C7B C8B 179.9(13)
